data_7223249
loop_
_publ_author_name
'Li, Yong-Qi'
'Wang, Peng'
'Liu, Huan'
'Lu, Yong'
'Zhao, Xiao-Li'
'Liu, Ye'

_publ_section_title
;
 Co-catalysis of a bi-functional ligand containing phosphine and Lewis
 acidic phosphonium for hydroformylation--acetalization of olefins
;
_journal_issue 6
_journal_name_full 'Green Chem.'
_journal_page_first 1798
_journal_paper_doi 10.1039/C5GC02127H
_journal_volume 18
_journal_year 2016
_chemical_formula_sum 'C36 H28 N4 P2'
_chemical_formula_weight 578.56
_chemical_name_systematic '1, 3-Bis(2-diphenylphosphino-3-methylimidazolyl)benzene'
_space_group_IT_number 2
_symmetry_cell_setting triclinic
_symmetry_space_group_name_Hall '-P 1'
_symmetry_space_group_name_H-M 'P -1'
_atom_sites_solution_hydrogens geom
_atom_sites_solution_primary direct
_atom_sites_solution_secondary difmap
_audit_creation_method SHELXL-97
_audit_update_record
;
2014-11-27 deposited with the CCDC.
2015-11-11 downloaded from the CCDC.
;
_cell_angle_alpha 100.0760(10)
_cell_angle_beta 90.9690(10)
_cell_angle_gamma 92.4060(10)
_cell_formula_units_Z 2
_cell_length_a 8.8542(3)
_cell_length_b 12.9976(4)
_cell_length_c 14.0901(5)
_cell_measurement_temperature 296(2)
_cell_volume 1594.63(9)
_computing_structure_refinement 'SHELXL-97 (Sheldrick, 2008)'
_computing_structure_solution 'SHELXS-97 (Sheldrick, 2008)'
_diffrn_ambient_temperature 296(2)
_diffrn_measured_fraction_theta_full 0.993
_diffrn_measured_fraction_theta_max 0.993
_diffrn_radiation_monochromator graphite
_diffrn_radiation_source 'fine-focus sealed tube'
_diffrn_radiation_type MoK\a
_diffrn_radiation_wavelength 0.71073
_diffrn_reflns_av_R_equivalents 0.0303
_diffrn_reflns_av_sigmaI/netI 0.0331
_diffrn_reflns_limit_h_max 10
_diffrn_reflns_limit_h_min -10
_diffrn_reflns_limit_k_max 13
_diffrn_reflns_limit_k_min -15
_diffrn_reflns_limit_l_max 16
_diffrn_reflns_limit_l_min -16
_diffrn_reflns_number 18859
_diffrn_reflns_theta_full 25.01
_diffrn_reflns_theta_max 25.01
_diffrn_reflns_theta_min 1.47
_exptl_absorpt_coefficient_mu 0.167
_exptl_absorpt_correction_T_max 0.9803
_exptl_absorpt_correction_T_min 0.9486
_exptl_absorpt_correction_type multi-scan
_exptl_absorpt_process_details sadabs
_exptl_crystal_colour colorless
_exptl_crystal_density_diffrn 1.205
_exptl_crystal_density_method 'not measured'
_exptl_crystal_description block
_exptl_crystal_F_000 604
_exptl_crystal_size_max 0.32
_exptl_crystal_size_mid 0.28
_exptl_crystal_size_min 0.12
_platon_squeeze_details
;
;
_refine_diff_density_max 0.628
_refine_diff_density_min -0.719
_refine_diff_density_rms 0.048
_refine_ls_extinction_method none
_refine_ls_goodness_of_fit_ref 1.063
_refine_ls_hydrogen_treatment constr
_refine_ls_matrix_type full
_refine_ls_number_parameters 379
_refine_ls_number_reflns 5603
_refine_ls_number_restraints 2
_refine_ls_restrained_S_all 1.068
_refine_ls_R_factor_all 0.0629
_refine_ls_R_factor_gt 0.0478
_refine_ls_shift/su_max 0.000
_refine_ls_shift/su_mean 0.000
_refine_ls_structure_factor_coef Fsqd
_refine_ls_weighting_details 'calc w=1/[\s^2^(Fo^2^)+(0.0713P)^2^+0.7406P] where P=(Fo^2^+2Fc^2^)/3'
_refine_ls_weighting_scheme calc
_refine_ls_wR_factor_gt 0.1334
_refine_ls_wR_factor_ref 0.1432
_reflns_number_gt 4308
_reflns_number_total 5603
_reflns_threshold_expression >2sigma(I)
_cod_data_source_file c5gc02127h2.cif
_cod_data_source_block z
_cod_depositor_comments
;
The following automatic conversions were performed:

'_symmetry_cell_setting' value 'Triclinic' changed to 'triclinic'
according to
/usr/data/users/saulius/crontab/automatic-downloads/rss-feeds/RSC/lib/dictionaries/cif_core.dic
dictionary named 'cif_core.dic' version 2.4.2 from 2011-04-26.

Automatic conversion script
Id: cif_fix_values 4268 2015-11-12 08:31:59Z antanas 

 Adding full bibliography for 7223249--7223251.cif.
;
_cod_original_sg_symbol_H-M P-1
_cod_database_code 7223249

loop_
_symmetry_equiv_pos_as_xyz
'x, y, z'
'-x, -y, -z'

loop_
_atom_site_label
_atom_site_type_symbol
_atom_site_fract_x
_atom_site_fract_y
_atom_site_fract_z
_atom_site_U_iso_or_equiv
_atom_site_adp_type
_atom_site_occupancy
_atom_site_symmetry_multiplicity
_atom_site_calc_flag
_atom_site_refinement_flags
P1 P 0.82524(7) 0.26109(5) 0.15141(5) 0.0401(2) Uani 1 1 d .
P2 P 0.89104(7) 0.26811(5) -0.28550(5) 0.03699(19) Uani 1 1 d .
N1 N 0.6376(2) 0.11416(18) 0.02686(16) 0.0457(5) Uani 1 1 d .
N2 N 0.8626(2) 0.13844(15) -0.03322(14) 0.0337(5) Uani 1 1 d .
N3 N 1.2044(2) 0.27743(16) -0.22677(14) 0.0366(5) Uani 1 1 d .
N4 N 1.1583(3) 0.33236(19) -0.36464(16) 0.0496(6) Uani 1 1 d .
C1 C 0.8175(3) 0.3291(2) -0.38404(18) 0.0449(7) Uani 1 1 d .
C2 C 0.8569(4) 0.4283(3) -0.4022(2) 0.0641(9) Uani 1 1 d .
H2A H 0.9316 0.4691 -0.3642 0.077 Uiso 1 1 calc R
C3 C 0.7864(5) 0.4673(3) -0.4760(3) 0.0801(11) Uani 1 1 d .
H3A H 0.8145 0.5333 -0.4886 0.096 Uiso 1 1 calc R
C4 C 0.6731(5) 0.4061(4) -0.5309(3) 0.0919(15) Uani 1 1 d .
H4A H 0.6236 0.4317 -0.5801 0.110 Uiso 1 1 calc R
C5 C 0.6343(4) 0.3104(4) -0.5136(3) 0.0887(13) Uani 1 1 d .
H5A H 0.5581 0.2702 -0.5507 0.106 Uiso 1 1 calc R
C6 C 0.7073(4) 0.2713(3) -0.4407(2) 0.0648(9) Uani 1 1 d .
H6A H 0.6805 0.2043 -0.4303 0.078 Uiso 1 1 calc R
C7 C 0.8406(3) 0.36425(19) -0.18065(17) 0.0335(5) Uani 1 1 d .
C8 C 0.7217(3) 0.3363(2) -0.12681(18) 0.0383(6) Uani 1 1 d .
H8A H 0.6735 0.2705 -0.1440 0.046 Uiso 1 1 calc R
C9 C 0.6728(3) 0.4044(2) -0.0477(2) 0.0471(7) Uani 1 1 d .
H9A H 0.5918 0.3847 -0.0126 0.056 Uiso 1 1 calc R
C10 C 0.7443(3) 0.5008(2) -0.0213(2) 0.0526(7) Uani 1 1 d .
H10A H 0.7121 0.5466 0.0320 0.063 Uiso 1 1 calc R
C11 C 0.8630(3) 0.5302(2) -0.0731(2) 0.0513(7) Uani 1 1 d .
H11A H 0.9108 0.5959 -0.0549 0.062 Uiso 1 1 calc R
C12 C 0.9120(3) 0.4626(2) -0.15233(19) 0.0440(6) Uani 1 1 d .
H12A H 0.9932 0.4829 -0.1869 0.053 Uiso 1 1 calc R
C13 C 0.6360(3) 0.2893(2) 0.19724(18) 0.0412(6) Uani 1 1 d .
C14 C 0.5864(3) 0.3897(2) 0.1998(2) 0.0525(7) Uani 1 1 d .
H14A H 0.6496 0.4401 0.1795 0.063 Uiso 1 1 calc R
C15 C 0.4447(4) 0.4155(3) 0.2323(2) 0.0671(9) Uani 1 1 d .
H15A H 0.4132 0.4832 0.2345 0.080 Uiso 1 1 calc R
C16 C 0.3504(4) 0.3417(3) 0.2612(2) 0.0686(10) Uani 1 1 d .
H16A H 0.2536 0.3586 0.2813 0.082 Uiso 1 1 calc R
C17 C 0.3989(3) 0.2421(3) 0.2606(2) 0.0586(8) Uani 1 1 d .
H17A H 0.3356 0.1924 0.2820 0.070 Uiso 1 1 calc R
C18 C 0.5398(3) 0.2163(2) 0.22874(19) 0.0468(7) Uani 1 1 d .
H18A H 0.5714 0.1489 0.2282 0.056 Uiso 1 1 calc R
C19 C 0.8978(3) 0.1858(2) 0.23913(18) 0.0413(6) Uani 1 1 d .
C20 C 0.9018(4) 0.0778(2) 0.2265(2) 0.0549(7) Uani 1 1 d .
H20A H 0.8615 0.0369 0.1703 0.066 Uiso 1 1 calc R
C21 C 0.9653(5) 0.0306(3) 0.2970(2) 0.0734(10) Uani 1 1 d .
H21A H 0.9681 -0.0419 0.2874 0.088 Uiso 1 1 calc R
C22 C 1.0238(4) 0.0884(4) 0.3802(3) 0.0787(11) Uani 1 1 d .
H22A H 1.0664 0.0556 0.4271 0.094 Uiso 1 1 calc R
C23 C 1.0197(4) 0.1960(3) 0.3949(2) 0.0717(10) Uani 1 1 d .
H23A H 1.0581 0.2358 0.4522 0.086 Uiso 1 1 calc R
C24 C 0.9587(3) 0.2445(3) 0.3247(2) 0.0565(8) Uani 1 1 d .
H24A H 0.9581 0.3172 0.3344 0.068 Uiso 1 1 calc R
C25 C 1.0950(3) 0.2973(2) -0.29211(17) 0.0374(6) Uani 1 1 d .
C26 C 1.3420(3) 0.3051(2) -0.2625(2) 0.0531(8) Uani 1 1 d .
H26A H 1.4371 0.3020 -0.2345 0.064 Uiso 1 1 calc R
C27 C 1.3107(3) 0.3372(3) -0.3452(2) 0.0613(9) Uani 1 1 d .
H27A H 1.3832 0.3601 -0.3847 0.074 Uiso 1 1 calc R
C28 C 1.1843(2) 0.23607(18) -0.14093(17) 0.0323(5) Uani 1 1 d U
C29 C 1.0430(2) 0.20808(15) -0.12458(14) 0.0210(4) Uani 1 1 d U
H29A H 0.9649 0.2140 -0.1681 0.025 Uiso 1 1 calc R
C30 C 1.0164(2) 0.17135(18) -0.04412(16) 0.0312(5) Uani 1 1 d U
C31 C 1.1261(3) 0.1610(2) 0.02315(18) 0.0415(6) Uani 1 1 d .
H31A H 1.1025 0.1364 0.0795 0.050 Uiso 1 1 calc R
C32 C 1.2736(3) 0.1890(2) 0.00347(19) 0.0469(7) Uani 1 1 d .
H32A H 1.3518 0.1828 0.0467 0.056 Uiso 1 1 calc R
C33 C 1.3034(3) 0.2259(2) -0.08016(19) 0.0412(6) Uani 1 1 d .
H33A H 1.4019 0.2436 -0.0952 0.049 Uiso 1 1 calc R
C34 C 0.7771(3) 0.0750(2) -0.10426(18) 0.0391(6) Uani 1 1 d .
H34A H 0.8069 0.0474 -0.1662 0.047 Uiso 1 1 calc R
C35 C 0.6405(3) 0.0608(2) -0.0655(2) 0.0453(6) Uani 1 1 d .
H35A H 0.5598 0.0203 -0.0975 0.054 Uiso 1 1 calc R
C36 C 0.7732(3) 0.16140(19) 0.04644(17) 0.0363(6) Uani 1 1 d .

loop_
_atom_site_aniso_label
_atom_site_aniso_U_11
_atom_site_aniso_U_22
_atom_site_aniso_U_33
_atom_site_aniso_U_23
_atom_site_aniso_U_13
_atom_site_aniso_U_12
P1 0.0352(4) 0.0424(4) 0.0423(4) 0.0070(3) 0.0051(3) -0.0007(3)
P2 0.0321(3) 0.0417(4) 0.0376(4) 0.0086(3) -0.0025(3) 0.0023(3)
N1 0.0346(11) 0.0535(14) 0.0480(13) 0.0083(11) 0.0051(10) -0.0073(10)
N2 0.0309(10) 0.0364(11) 0.0354(11) 0.0109(9) 0.0035(8) 0.0007(8)
N3 0.0283(10) 0.0457(13) 0.0388(11) 0.0150(9) 0.0036(8) 0.0030(9)
N4 0.0429(13) 0.0654(16) 0.0467(13) 0.0245(12) 0.0083(10) 0.0082(11)
C1 0.0369(14) 0.0648(19) 0.0338(13) 0.0087(13) 0.0001(11) 0.0117(13)
C2 0.075(2) 0.062(2) 0.0588(19) 0.0185(16) -0.0101(16) 0.0159(17)
C3 0.099(3) 0.089(3) 0.062(2) 0.032(2) 0.000(2) 0.037(2)
C4 0.084(3) 0.156(5) 0.046(2) 0.034(3) 0.0013(19) 0.058(3)
C5 0.068(2) 0.152(4) 0.047(2) 0.023(2) -0.0175(17) 0.006(3)
C6 0.0520(18) 0.097(3) 0.0451(17) 0.0156(17) -0.0063(14) -0.0048(17)
C7 0.0263(11) 0.0385(14) 0.0383(13) 0.0134(11) -0.0023(10) 0.0044(10)
C8 0.0302(12) 0.0403(15) 0.0457(14) 0.0115(12) -0.0021(11) 0.0015(10)
C9 0.0404(15) 0.0534(18) 0.0495(16) 0.0129(13) 0.0103(12) 0.0068(13)
C10 0.0533(17) 0.0529(18) 0.0494(16) 0.0006(14) 0.0060(13) 0.0106(14)
C11 0.0537(17) 0.0414(16) 0.0558(17) 0.0021(13) -0.0018(14) -0.0041(13)
C12 0.0405(14) 0.0453(16) 0.0481(15) 0.0144(13) 0.0027(12) -0.0025(12)
C13 0.0385(14) 0.0510(17) 0.0342(13) 0.0064(12) 0.0009(11) 0.0074(12)
C14 0.0571(18) 0.0520(18) 0.0506(17) 0.0123(14) 0.0038(13) 0.0115(14)
C15 0.066(2) 0.071(2) 0.067(2) 0.0136(18) 0.0036(17) 0.0315(18)
C16 0.0460(18) 0.098(3) 0.062(2) 0.0092(19) 0.0049(15) 0.0241(18)
C17 0.0458(17) 0.081(2) 0.0485(17) 0.0110(16) 0.0063(13) -0.0014(16)
C18 0.0445(15) 0.0529(17) 0.0445(15) 0.0113(13) 0.0067(12) 0.0058(13)
C19 0.0307(13) 0.0531(17) 0.0397(14) 0.0059(12) 0.0056(10) 0.0061(11)
C20 0.069(2) 0.0515(19) 0.0448(16) 0.0078(14) 0.0017(14) 0.0085(15)
C21 0.100(3) 0.068(2) 0.057(2) 0.0199(18) 0.0098(19) 0.027(2)
C22 0.079(3) 0.111(3) 0.055(2) 0.033(2) 0.0037(18) 0.030(2)
C23 0.065(2) 0.104(3) 0.0426(18) 0.0042(18) -0.0096(15) 0.008(2)
C24 0.0497(17) 0.063(2) 0.0514(17) -0.0035(15) -0.0021(14) 0.0025(14)
C25 0.0365(13) 0.0418(15) 0.0358(13) 0.0108(11) 0.0045(10) 0.0064(11)
C26 0.0296(14) 0.075(2) 0.0622(18) 0.0312(16) 0.0085(12) 0.0035(13)
C27 0.0421(16) 0.088(2) 0.065(2) 0.0414(18) 0.0183(14) 0.0084(15)
C28 0.0277(10) 0.0340(13) 0.0359(12) 0.0071(10) 0.0051(9) 0.0027(9)
C29 0.0163(8) 0.0231(11) 0.0240(9) 0.0051(8) -0.0054(7) 0.0046(8)
C30 0.0268(11) 0.0329(13) 0.0356(11) 0.0097(10) 0.0051(9) 0.0040(10)
C31 0.0356(13) 0.0549(17) 0.0384(14) 0.0191(12) 0.0005(11) 0.0080(12)
C32 0.0332(13) 0.0659(19) 0.0442(15) 0.0166(14) -0.0047(11) 0.0072(12)
C33 0.0232(12) 0.0546(17) 0.0472(15) 0.0136(13) -0.0001(10) 0.0010(11)
C34 0.0381(14) 0.0406(15) 0.0380(13) 0.0059(11) 0.0015(11) -0.0008(11)
C35 0.0383(14) 0.0467(16) 0.0493(16) 0.0071(13) 0.0002(12) -0.0098(12)
C36 0.0299(12) 0.0409(15) 0.0406(14) 0.0137(11) 0.0047(10) 0.0017(10)

loop_
_atom_type_symbol
_atom_type_description
_atom_type_scat_dispersion_real
_atom_type_scat_dispersion_imag
_atom_type_scat_source
C C 0.0033 0.0016 'International Tables Vol C Tables 4.2.6.8 and 6.1.1.4'
H H 0.0000 0.0000 'International Tables Vol C Tables 4.2.6.8 and 6.1.1.4'
N N 0.0061 0.0033 'International Tables Vol C Tables 4.2.6.8 and 6.1.1.4'
P P 0.1023 0.0942 'International Tables Vol C Tables 4.2.6.8 and 6.1.1.4'

loop_
_geom_angle_atom_site_label_1
_geom_angle_atom_site_label_2
_geom_angle_atom_site_label_3
_geom_angle
C36 P1 C19 103.62(12)
C36 P1 C13 99.23(11)
C19 P1 C13 101.29(11)
C7 P2 C25 101.67(11)
C7 P2 C1 100.53(11)
C25 P2 C1 101.08(11)
C36 N1 C35 106.7(2)
C34 N2 C36 107.55(19)
C34 N2 C30 123.9(2)
C36 N2 C30 128.5(2)
C26 N3 C25 106.0(2)
C26 N3 C28 125.5(2)
C25 N3 C28 128.45(19)
C25 N4 C27 105.7(2)
C6 C1 C2 118.2(3)
C6 C1 P2 114.9(2)
C2 C1 P2 126.8(2)
C3 C2 C1 121.0(3)
C3 C2 H2A 119.5
C1 C2 H2A 119.5
C2 C3 C4 118.8(4)
C2 C3 H3A 120.6
C4 C3 H3A 120.6
C5 C4 C3 120.6(3)
C5 C4 H4A 119.7
C3 C4 H4A 119.7
C4 C5 C6 120.3(4)
C4 C5 H5A 119.8
C6 C5 H5A 119.8
C1 C6 C5 121.2(4)
C1 C6 H6A 119.4
C5 C6 H6A 119.4
C8 C7 C12 118.1(2)
C8 C7 P2 116.88(19)
C12 C7 P2 124.98(18)
C7 C8 C9 121.2(2)
C7 C8 H8A 119.4
C9 C8 H8A 119.4
C10 C9 C8 119.7(2)
C10 C9 H9A 120.2
C8 C9 H9A 120.2
C9 C10 C11 120.3(3)
C9 C10 H10A 119.9
C11 C10 H10A 119.9
C10 C11 C12 120.3(3)
C10 C11 H11A 119.8
C12 C11 H11A 119.8
C11 C12 C7 120.4(2)
C11 C12 H12A 119.8
C7 C12 H12A 119.8
C18 C13 C14 118.3(2)
C18 C13 P1 123.8(2)
C14 C13 P1 117.9(2)
C15 C14 C13 120.7(3)
C15 C14 H14A 119.6
C13 C14 H14A 119.6
C16 C15 C14 120.1(3)
C16 C15 H15A 120.0
C14 C15 H15A 120.0
C15 C16 C17 119.9(3)
C15 C16 H16A 120.0
C17 C16 H16A 120.0
C18 C17 C16 120.1(3)
C18 C17 H17A 119.9
C16 C17 H17A 119.9
C17 C18 C13 120.9(3)
C17 C18 H18A 119.6
C13 C18 H18A 119.6
C20 C19 C24 118.3(3)
C20 C19 P1 126.0(2)
C24 C19 P1 115.7(2)
C21 C20 C19 120.3(3)
C21 C20 H20A 119.8
C19 C20 H20A 119.8
C22 C21 C20 121.0(4)
C22 C21 H21A 119.5
C20 C21 H21A 119.5
C21 C22 C23 119.8(3)
C21 C22 H22A 120.1
C23 C22 H22A 120.1
C24 C23 C22 120.0(3)
C24 C23 H23A 120.0
C22 C23 H23A 120.0
C23 C24 C19 120.6(3)
C23 C24 H24A 119.7
C19 C24 H24A 119.7
N4 C25 N3 110.5(2)
N4 C25 P2 123.82(19)
N3 C25 P2 125.44(17)
C27 C26 N3 106.2(2)
C27 C26 H26A 126.9
N3 C26 H26A 126.9
C26 C27 N4 111.5(2)
C26 C27 H27A 124.2
N4 C27 H27A 124.2
C29 C28 C33 123.1(2)
C29 C28 N3 114.9(2)
C33 C28 N3 122.0(2)
C28 C29 C30 117.7(2)
C28 C29 H29A 121.1
C30 C29 H29A 121.1
C29 C30 C31 124.1(2)
C29 C30 N2 114.7(2)
C31 C30 N2 121.2(2)
C30 C31 C32 117.1(2)
C30 C31 H31A 121.5
C32 C31 H31A 121.5
C33 C32 C31 119.6(2)
C33 C32 H32A 120.2
C31 C32 H32A 120.2
C28 C33 C32 118.4(2)
C28 C33 H33A 120.8
C32 C33 H33A 120.8
C35 C34 N2 105.8(2)
C35 C34 H34A 127.1
N2 C34 H34A 127.1
C34 C35 N1 110.6(2)
C34 C35 H35A 124.7
N1 C35 H35A 124.7
N1 C36 N2 109.3(2)
N1 C36 P1 126.04(19)
N2 C36 P1 123.65(18)

loop_
_geom_bond_atom_site_label_1
_geom_bond_atom_site_label_2
_geom_bond_distance
P1 C36 1.826(3)
P1 C19 1.830(3)
P1 C13 1.834(3)
P2 C7 1.835(3)
P2 C25 1.837(2)
P2 C1 1.838(3)
N1 C36 1.327(3)
N1 C35 1.365(3)
N2 C34 1.374(3)
N2 C36 1.382(3)
N2 C30 1.429(3)
N3 C26 1.383(3)
N3 C25 1.388(3)
N3 C28 1.418(3)
N4 C25 1.314(3)
N4 C27 1.369(4)
C1 C6 1.363(4)
C1 C2 1.389(4)
C2 C3 1.384(4)
C2 H2A 0.9300
C3 C4 1.390(6)
C3 H3A 0.9300
C4 C5 1.340(6)
C4 H4A 0.9300
C5 C6 1.385(5)
C5 H5A 0.9300
C6 H6A 0.9300
C7 C8 1.381(3)
C7 C12 1.392(4)
C8 C9 1.385(4)
C8 H8A 0.9300
C9 C10 1.368(4)
C9 H9A 0.9300
C10 C11 1.368(4)
C10 H10A 0.9300
C11 C12 1.383(4)
C11 H11A 0.9300
C12 H12A 0.9300
C13 C18 1.384(4)
C13 C14 1.389(4)
C14 C15 1.377(4)
C14 H14A 0.9300
C15 C16 1.365(5)
C15 H15A 0.9300
C16 C17 1.380(5)
C16 H16A 0.9300
C17 C18 1.369(4)
C17 H17A 0.9300
C18 H18A 0.9300
C19 C20 1.386(4)
C19 C24 1.396(4)
C20 C21 1.378(4)
C20 H20A 0.9300
C21 C22 1.359(5)
C21 H21A 0.9300
C22 C23 1.380(5)
C22 H22A 0.9300
C23 C24 1.377(5)
C23 H23A 0.9300
C24 H24A 0.9300
C26 C27 1.333(4)
C26 H26A 0.9300
C27 H27A 0.9300
C28 C29 1.324(3)
C28 C33 1.372(3)
C29 C30 1.326(3)
C29 H29A 0.9300
C30 C31 1.373(3)
C31 C32 1.386(4)
C31 H31A 0.9300
C32 C33 1.373(4)
C32 H32A 0.9300
C33 H33A 0.9300
C34 C35 1.354(3)
C34 H34A 0.9300
C35 H35A 0.9300

loop_
_geom_torsion_atom_site_label_1
_geom_torsion_atom_site_label_2
_geom_torsion_atom_site_label_3
_geom_torsion_atom_site_label_4
_geom_torsion
C7 P2 C1 C6 -118.6(2)
C25 P2 C1 C6 137.2(2)
C7 P2 C1 C2 57.6(3)
C25 P2 C1 C2 -46.6(3)
C6 C1 C2 C3 -0.2(5)
P2 C1 C2 C3 -176.3(2)
C1 C2 C3 C4 1.2(5)
C2 C3 C4 C5 -1.0(6)
C3 C4 C5 C6 -0.1(6)
C2 C1 C6 C5 -1.0(5)
P2 C1 C6 C5 175.6(3)
C4 C5 C6 C1 1.2(6)
C25 P2 C7 C8 -149.78(19)
C1 P2 C7 C8 106.5(2)
C25 P2 C7 C12 30.8(2)
C1 P2 C7 C12 -73.0(2)
C12 C7 C8 C9 1.0(4)
P2 C7 C8 C9 -178.5(2)
C7 C8 C9 C10 -0.8(4)
C8 C9 C10 C11 0.4(4)
C9 C10 C11 C12 -0.2(4)
C10 C11 C12 C7 0.4(4)
C8 C7 C12 C11 -0.8(4)
P2 C7 C12 C11 178.6(2)
C36 P1 C13 C18 62.3(2)
C19 P1 C13 C18 -43.7(3)
C36 P1 C13 C14 -117.3(2)
C19 P1 C13 C14 136.7(2)
C18 C13 C14 C15 -0.5(4)
P1 C13 C14 C15 179.2(2)
C13 C14 C15 C16 -0.8(5)
C14 C15 C16 C17 1.9(5)
C15 C16 C17 C18 -1.7(5)
C16 C17 C18 C13 0.4(4)
C14 C13 C18 C17 0.7(4)
P1 C13 C18 C17 -178.9(2)
C36 P1 C19 C20 -3.0(3)
C13 P1 C19 C20 99.5(3)
C36 P1 C19 C24 174.6(2)
C13 P1 C19 C24 -82.9(2)
C24 C19 C20 C21 -0.3(4)
P1 C19 C20 C21 177.3(2)
C19 C20 C21 C22 0.6(5)
C20 C21 C22 C23 0.1(6)
C21 C22 C23 C24 -1.0(5)
C22 C23 C24 C19 1.3(5)
C20 C19 C24 C23 -0.6(4)
P1 C19 C24 C23 -178.5(2)
C27 N4 C25 N3 -1.1(3)
C27 N4 C25 P2 -176.1(2)
C26 N3 C25 N4 1.4(3)
C28 N3 C25 N4 -177.8(2)
C26 N3 C25 P2 176.2(2)
C28 N3 C25 P2 -3.0(4)
C7 P2 C25 N4 -115.9(2)
C1 P2 C25 N4 -12.5(3)
C7 P2 C25 N3 70.0(2)
C1 P2 C25 N3 173.3(2)
C25 N3 C26 C27 -1.1(3)
C28 N3 C26 C27 178.2(3)
N3 C26 C27 N4 0.4(4)
C25 N4 C27 C26 0.4(4)
C26 N3 C28 C29 -175.3(2)
C25 N3 C28 C29 3.8(4)
C26 N3 C28 C33 4.6(4)
C25 N3 C28 C33 -176.3(2)
C33 C28 C29 C30 1.9(4)
N3 C28 C29 C30 -178.3(2)
C28 C29 C30 C31 0.3(4)
C28 C29 C30 N2 -177.4(2)
C34 N2 C30 C29 47.9(3)
C36 N2 C30 C29 -132.6(2)
C34 N2 C30 C31 -129.8(3)
C36 N2 C30 C31 49.7(4)
C29 C30 C31 C32 -1.5(4)
N2 C30 C31 C32 176.1(2)
C30 C31 C32 C33 0.5(4)
C29 C28 C33 C32 -2.8(4)
N3 C28 C33 C32 177.5(2)
C31 C32 C33 C28 1.4(4)
C36 N2 C34 C35 -0.6(3)
C30 N2 C34 C35 179.0(2)
N2 C34 C35 N1 0.6(3)
C36 N1 C35 C34 -0.4(3)
C35 N1 C36 N2 0.0(3)
C35 N1 C36 P1 168.95(19)
C34 N2 C36 N1 0.3(3)
C30 N2 C36 N1 -179.2(2)
C34 N2 C36 P1 -168.90(18)
C30 N2 C36 P1 11.5(3)
C19 P1 C36 N1 92.8(2)
C13 P1 C36 N1 -11.3(2)
C19 P1 C36 N2 -99.8(2)
C13 P1 C36 N2 156.1(2)

loop_
_platon_squeeze_void_nr
_platon_squeeze_void_average_x
_platon_squeeze_void_average_y
_platon_squeeze_void_average_z
_platon_squeeze_void_volume
_platon_squeeze_void_count_electrons
_platon_squeeze_void_content
1 0.500 0.000 0.500 223 45 ' '
